data_4350779
loop_
_publ_author_name
'Chen, Pengyun'
'Murshed, M. Mangir'
'Fischer, Michael'
'Frederichs, Thomas'
'Gesing, Thorsten M.'

_publ_section_title
;
 KLi2RE(BO3)2 (RE = Dy, Ho, Er, Tm, Yb, and Y): Structural, Spectroscopic,
 And Thermogravimetric Studies on a Series of Mixed-Alkali Rare-Earth
 Orthoborates
;
_journal_issue 24
_journal_name_full 'Inorganic Chemistry'
_journal_page_first 18214
_journal_page_last 18224
_journal_paper_doi 10.1021/acs.inorgchem.0c02684
_journal_volume 59
_journal_year 2020
_chemical_formula_sum 'B2 K Li2 O6 Tm'
_chemical_formula_weight 339.53
_space_group_crystal_system monoclinic
_space_group_IT_number 14
_space_group_name_Hall '-P 2yn'
_space_group_name_H-M_alt 'P 1 21/n 1'
_atom_sites_solution_hydrogens .
_audit_creation_method SHELXL-2018/3
_cell_angle_alpha 90
_cell_angle_beta 102.6660(10)
_cell_angle_gamma 90
_cell_formula_units_Z 4
_cell_length_a 6.68034(8)
_cell_length_b 9.25845(1)
_cell_length_c 8.94919(12)
_cell_measurement_reflns_used 9951
_cell_measurement_temperature 301(2)
_cell_measurement_theta_max 33.22
_cell_measurement_theta_min 3.21
_cell_volume 540.034(10)
_computing_structure_refinement 'SHELXL-2018/3 (Sheldrick, 2018)'
_diffrn_ambient_temperature 301(2)
_diffrn_measured_fraction_theta_full 1.000
_diffrn_measured_fraction_theta_max 1.000
_diffrn_measurement_device_type 'Bruker D8 venture'
_diffrn_radiation_type MoK\a
_diffrn_radiation_wavelength 0.71073
_diffrn_reflns_av_R_equivalents 0.0580
_diffrn_reflns_av_unetI/netI 0.0248
_diffrn_reflns_Laue_measured_fraction_full 1.000
_diffrn_reflns_Laue_measured_fraction_max 1.000
_diffrn_reflns_limit_h_max 10
_diffrn_reflns_limit_h_min -10
_diffrn_reflns_limit_k_max 14
_diffrn_reflns_limit_k_min -14
_diffrn_reflns_limit_l_max 13
_diffrn_reflns_limit_l_min -13
_diffrn_reflns_number 31050
_diffrn_reflns_point_group_measured_fraction_full 1.000
_diffrn_reflns_point_group_measured_fraction_max 1.000
_diffrn_reflns_theta_full 25.242
_diffrn_reflns_theta_max 33.197
_diffrn_reflns_theta_min 3.207
_exptl_absorpt_coefficient_mu 17.157
_exptl_absorpt_correction_T_max 0.59785
_exptl_absorpt_correction_T_min 0.47756
_exptl_absorpt_correction_type numerical
_exptl_absorpt_process_details 'J. Appl. Cryst. 48 (2015) 3-10'
_exptl_crystal_colour colorless
_exptl_crystal_density_diffrn 4.176
_exptl_crystal_description Prism
_exptl_crystal_F_000 608
_exptl_crystal_size_max 0.065
_exptl_crystal_size_mid 0.054
_exptl_crystal_size_min 0.043
_refine_diff_density_max 0.988
_refine_diff_density_min -0.887
_refine_diff_density_rms 0.221
_refine_ls_extinction_coef 0.00197(12)
_refine_ls_extinction_expression Fc^*^=kFc[1+0.001xFc^2^\l^3^/sin(2\q)]^-1/4^
_refine_ls_extinction_method 'SHELXL-2018/3 (Sheldrick 2018)'
_refine_ls_goodness_of_fit_ref 1.042
_refine_ls_hydrogen_treatment undef
_refine_ls_matrix_type full
_refine_ls_number_parameters 110
_refine_ls_number_reflns 2068
_refine_ls_number_restraints 0
_refine_ls_restrained_S_all 1.042
_refine_ls_R_factor_all 0.0287
_refine_ls_R_factor_gt 0.0195
_refine_ls_shift/su_max 0.001
_refine_ls_shift/su_mean 0.000
_refine_ls_structure_factor_coef Fsqd
_refine_ls_weighting_details 'w=1/[\s^2^(Fo^2^)+(0.0083P)^2^+1.4099P] where P=(Fo^2^+2Fc^2^)/3'
_refine_ls_weighting_scheme calc
_refine_ls_wR_factor_gt 0.0295
_refine_ls_wR_factor_ref 0.0310
_reflns_Friedel_coverage 0.000
_reflns_Friedel_fraction_full .
_reflns_Friedel_fraction_max .
_reflns_number_gt 1796
_reflns_number_total 2068
_reflns_threshold_expression 'I > 2\s(I)'
_cod_data_source_file KLi2Tm_BO3_2.cif
_cod_data_source_block KLi2Tm(BO3)2
_cod_depositor_comments
;
The following automatic conversions were performed:

data item '_exptl_absorpt_correction_type' value 'Numerical' was
changed to 'numerical' in accordance with the built-in table derived
from the CIF Core dictionary named 'cif_core.dic' version 2.4.5 last
updated on 2014-11-21.

Automatic conversion script
Id: cif_fix_values 8369 2020-08-20 11:38:08Z andrius 
;
_cod_original_sg_symbol_H-M 'P 21/n'
_cod_database_code 4350779
_shelx_shelxl_version_number 2018/3
_shelx_space_group_comment
;
The symmetry employed for this shelxl refinement is uniquely defined
by the following loop, which should always be used as a source of
symmetry information in preference to the above space-group names.
They are only intended as comments.
;

loop_
_space_group_symop_operation_xyz
'x, y, z'
'-x+1/2, y+1/2, -z+1/2'
'-x, -y, -z'
'x-1/2, -y-1/2, z-1/2'

loop_
_atom_site_label
_atom_site_type_symbol
_atom_site_fract_x
_atom_site_fract_y
_atom_site_fract_z
_atom_site_U_iso_or_equiv
_atom_site_adp_type
_atom_site_occupancy
_atom_site_site_symmetry_order
_atom_site_calc_flag
_atom_site_refinement_flags_posn
_atom_site_refinement_flags_adp
_atom_site_refinement_flags_occupancy
_atom_site_disorder_assembly
_atom_site_disorder_group
Tm Tm 0.53721(2) 0.88334(2) 0.34175(2) 0.00474(4) Uani 1 1 d . . . . .
K K 0.57512(10) 0.37571(7) 0.41441(7) 0.01186(12) Uani 1 1 d . . . . .
O1 O 0.7257(3) 0.7260(2) 0.8159(2) 0.0074(4) Uani 1 1 d . . . . .
O2 O 0.5992(3) 0.9639(2) 0.8575(2) 0.0077(4) Uani 1 1 d . . . . .
O3 O 0.6016(3) 0.8952(2) 0.6054(2) 0.0097(4) Uani 1 1 d . . . . .
O4 O 0.6592(3) 0.4975(2) 0.1501(2) 0.0071(4) Uani 1 1 d . . . . .
O5 O 0.5756(3) 0.7489(2) 0.1242(2) 0.0092(4) Uani 1 1 d . . . . .
O6 O 0.6589(3) 0.6517(2) 0.3706(2) 0.0094(4) Uani 1 1 d . . . . .
B1 B 0.6485(5) 0.8591(3) 0.7612(4) 0.0062(5) Uani 1 1 d . . . . .
B2 B 0.6323(5) 0.6300(3) 0.2155(4) 0.0072(5) Uani 1 1 d . . . . .
Li1 Li 0.4179(8) 0.8835(6) 0.9950(6) 0.0137(10) Uani 1 1 d . . . . .
Li2 Li 0.4146(8) 0.3857(6) 0.0501(6) 0.0137(10) Uani 1 1 d . . . . .

loop_
_atom_site_aniso_label
_atom_site_aniso_U_11
_atom_site_aniso_U_22
_atom_site_aniso_U_33
_atom_site_aniso_U_23
_atom_site_aniso_U_13
_atom_site_aniso_U_12
Tm 0.00596(5) 0.00381(5) 0.00450(6) -0.00002(5) 0.00124(3) 0.00009(5)
K 0.0147(3) 0.0105(3) 0.0104(3) -0.0002(2) 0.0028(2) -0.0020(2)
O1 0.0080(9) 0.0067(9) 0.0076(9) 0.0011(7) 0.0021(7) 0.0018(7)
O2 0.0111(9) 0.0068(9) 0.0049(9) -0.0002(7) 0.0014(7) 0.0026(7)
O3 0.0160(10) 0.0078(9) 0.0053(9) -0.0006(7) 0.0020(7) 0.0037(8)
O4 0.0071(9) 0.0063(9) 0.0080(9) -0.0022(7) 0.0019(7) 0.0014(7)
O5 0.0138(10) 0.0065(9) 0.0070(10) 0.0016(7) 0.0020(8) 0.0021(8)
O6 0.0135(10) 0.0084(9) 0.0059(9) 0.0003(7) 0.0012(7) 0.0031(8)
B1 0.0056(12) 0.0057(14) 0.0072(13) -0.0009(10) 0.0011(10) 0.0008(10)
B2 0.0044(12) 0.0069(13) 0.0101(13) 0.0004(11) 0.0013(10) -0.0003(11)
Li1 0.012(2) 0.015(2) 0.012(2) 0.001(2) -0.0031(19) 0.000(2)
Li2 0.017(3) 0.015(2) 0.009(2) 0.000(2) 0.0030(19) -0.007(2)

loop_
_atom_type_symbol
_atom_type_description
_atom_type_scat_dispersion_real
_atom_type_scat_dispersion_imag
_atom_type_scat_source
B B 0.0013 0.0007 'International Tables Vol C Tables 4.2.6.8 and 6.1.1.4'
K K 0.2009 0.2494 'International Tables Vol C Tables 4.2.6.8 and 6.1.1.4'
Li Li -0.0003 0.0001 'International Tables Vol C Tables 4.2.6.8 and 6.1.1.4'
O O 0.0106 0.0060 'International Tables Vol C Tables 4.2.6.8 and 6.1.1.4'
Tm Tm -0.3139 5.2483 'International Tables Vol C Tables 4.2.6.8 and 6.1.1.4'

loop_
_geom_angle_atom_site_label_1
_geom_angle_atom_site_label_2
_geom_angle_atom_site_label_3
_geom_angle
_geom_angle_site_symmetry_1
_geom_angle_site_symmetry_3
O4 Tm O1 175.93(7) 2_655 4_575
O4 Tm O6 98.05(7) 2_655 .
O1 Tm O6 83.62(7) 4_575 .
O4 Tm O2 86.43(7) 2_655 3_676
O1 Tm O2 89.82(7) 4_575 3_676
O6 Tm O2 137.22(7) . 3_676
O4 Tm O3 88.87(7) 2_655 .
O1 Tm O3 94.94(7) 4_575 .
O6 Tm O3 86.98(7) . .
O2 Tm O3 135.76(7) 3_676 .
O4 Tm O3 88.64(7) 2_655 3_676
O1 Tm O3 90.93(7) 4_575 3_676
O6 Tm O3 160.89(7) . 3_676
O2 Tm O3 60.73(7) 3_676 3_676
O3 Tm O3 75.21(8) . 3_676
O4 Tm O5 90.81(7) 2_655 .
O1 Tm O5 86.81(7) 4_575 .
O6 Tm O5 60.07(7) . .
O2 Tm O5 77.43(7) 3_676 .
O3 Tm O5 146.66(7) . .
O3 Tm O5 138.11(7) 3_676 .
O4 Tm B2 97.21(8) 2_655 .
O1 Tm B2 82.36(8) 4_575 .
O6 Tm B2 30.10(8) . .
O2 Tm B2 107.15(8) 3_676 .
O3 Tm B2 117.07(8) . .
O3 Tm B2 166.34(8) 3_676 .
O5 Tm B2 30.11(8) . .
O4 Tm B1 86.63(8) 2_655 3_676
O1 Tm B1 90.94(8) 4_575 3_676
O6 Tm B1 166.65(8) . 3_676
O2 Tm B1 30.16(8) 3_676 3_676
O3 Tm B1 105.67(8) . 3_676
O3 Tm B1 30.58(8) 3_676 3_676
O5 Tm B1 107.58(8) . 3_676
B2 Tm B1 137.10(9) . 3_676
O4 Tm Li1 93.72(11) 2_655 1_554
O1 Tm Li1 82.37(11) 4_575 1_554
O6 Tm Li1 97.09(12) . 1_554
O2 Tm Li1 40.15(12) 3_676 1_554
O3 Tm Li1 174.81(11) . 1_554
O3 Tm Li1 100.34(11) 3_676 1_554
O5 Tm Li1 37.91(12) . 1_554
B2 Tm Li1 67.08(12) . 1_554
B1 Tm Li1 70.04(12) 3_676 1_554
O4 Tm Li2 146.88(11) 2_655 2
O1 Tm Li2 34.50(11) 4_575 2
O6 Tm Li2 106.99(11) . 2
O2 Tm Li2 89.50(10) 3_676 2
O3 Tm Li2 71.53(10) . 2
O3 Tm Li2 61.08(11) 3_676 2
O5 Tm Li2 120.31(11) . 2
B2 Tm Li2 115.34(11) . 2
B1 Tm Li2 73.96(11) 3_676 2
Li1 Tm Li2 104.09(14) 1_554 2
O4 Tm K 128.46(5) 2_655 3_666
O1 Tm K 55.43(5) 4_575 3_666
O6 Tm K 52.80(5) . 3_666
O2 Tm K 144.77(5) 3_676 3_666
O3 Tm K 53.21(5) . 3_666
O3 Tm K 109.39(5) 3_676 3_666
O5 Tm K 103.48(5) . 3_666
B2 Tm K 76.52(6) . 3_666
B1 Tm K 132.26(6) 3_676 3_666
Li1 Tm K 127.31(11) 1_554 3_666
Li2 Tm K 59.14(9) 2 3_666
O6 K O5 100.55(6) . 2_645
O6 K O1 111.46(6) . 3_666
O5 K O1 105.58(6) 2_645 3_666
O6 K O6 111.24(5) . 3_666
O5 K O6 133.66(6) 2_645 3_666
O1 K O6 93.42(6) 3_666 3_666
O6 K O2 70.62(6) . 2_646
O5 K O2 70.13(6) 2_645 2_646
O1 K O2 175.65(6) 3_666 2_646
O6 K O2 89.24(6) 3_666 2_646
O6 K O3 164.32(6) . 3_666
O5 K O3 88.04(6) 2_645 3_666
O1 K O3 53.18(6) 3_666 3_666
O6 K O3 70.11(6) 3_666 3_666
O2 K O3 124.94(6) 2_646 3_666
O6 K O4 53.04(6) . .
O5 K O4 74.14(6) 2_645 .
O1 K O4 75.48(6) 3_666 .
O6 K O4 152.20(6) 3_666 .
O2 K O4 103.59(6) 2_646 .
O3 K O4 118.42(6) 3_666 .
O6 K O1 121.17(6) . 2_646
O5 K O1 68.93(6) 2_645 2_646
O1 K O1 127.28(3) 3_666 2_646
O6 K O1 65.98(6) 3_666 2_646
O2 K O1 51.03(6) 2_646 2_646
O3 K O1 74.11(6) 3_666 2_646
O4 K O1 140.59(6) . 2_646
O6 K B1 137.72(8) . 3_666
O5 K B1 87.81(7) 2_645 3_666
O1 K B1 28.29(7) 3_666 3_666
O6 K B1 90.32(8) 3_666 3_666
O2 K B1 148.43(8) 2_646 3_666
O3 K B1 28.53(7) 3_666 3_666
O4 K B1 91.11(8) . 3_666
O1 K B1 100.61(7) 2_646 3_666
O6 K B2 27.03(7) . .
O5 K B2 92.23(7) 2_645 .
O1 K B2 89.49(7) 3_666 .
O6 K B2 130.50(8) 3_666 .
O2 K B2 91.39(7) 2_646 .
O3 K B2 140.92(8) 3_666 .
O4 K B2 27.22(7) . .
O1 K B2 141.40(7) 2_646 .
B1 K B2 112.40(9) 3_666 .
O6 K K 56.87(5) . 3_666
O5 K K 141.26(5) 2_645 3_666
O1 K K 111.89(5) 3_666 3_666
O6 K K 54.38(5) 3_666 3_666
O2 K K 72.46(5) 2_646 3_666
O3 K K 122.28(5) 3_666 3_666
O4 K K 105.69(5) . 3_666
O1 K K 94.91(5) 2_646 3_666
B1 K K 130.56(7) 3_666 3_666
B2 K K 78.85(6) . 3_666
O6 K B1 94.87(7) . 2_646
O5 K B1 75.11(7) 2_645 2_646
O1 K B1 152.73(7) 3_666 2_646
O6 K B1 69.56(7) 3_666 2_646
O2 K B1 26.69(7) 2_646 2_646
O3 K B1 100.04(7) 3_666 2_646
O4 K B1 128.96(7) . 2_646
O1 K B1 26.58(7) 2_646 2_646
B1 K B1 127.16(6) 3_666 2_646
B2 K B1 117.78(8) . 2_646
K K B1 76.12(6) 3_666 2_646
B1 O1 Li2 119.6(2) . 3_666
B1 O1 Tm 133.82(18) . 4_676
Li2 O1 Tm 104.52(19) 3_666 4_676
B1 O1 K 83.32(15) . 3_666
Li2 O1 K 84.73(17) 3_666 3_666
Tm O1 K 115.49(8) 4_676 3_666
B1 O1 K 86.30(15) . 2_656
Li2 O1 K 86.33(17) 3_666 2_656
Tm O1 K 83.32(6) 4_676 2_656
K O1 K 160.70(8) 3_666 2_656
B1 O2 Li1 169.8(2) . 3_677
B1 O2 Li1 111.9(2) . .
Li1 O2 Li1 74.1(3) 3_677 .
B1 O2 Tm 93.22(16) . 3_676
Li1 O2 Tm 90.41(17) 3_677 3_676
Li1 O2 Tm 120.21(17) . 3_676
B1 O2 K 89.80(16) . 2_656
Li1 O2 K 82.39(17) 3_677 2_656
Li1 O2 K 85.55(16) . 2_656
Tm O2 K 150.29(9) 3_676 2_656
B1 O3 Tm 163.23(18) . .
B1 O3 Tm 91.20(15) . 3_676
Tm O3 Tm 104.79(8) . 3_676
B1 O3 K 81.14(15) . 3_666
Tm O3 K 84.81(6) . 3_666
Tm O3 K 128.76(9) 3_676 3_666
B2 O4 Li2 118.9(2) . .
B2 O4 Li2 82.8(2) . 3_665
Li2 O4 Li2 82.2(2) . 3_665
B2 O4 Tm 126.50(17) . 2_645
Li2 O4 Tm 114.46(19) . 2_645
Li2 O4 Tm 108.30(18) 3_665 2_645
B2 O4 K 86.06(15) . .
Li2 O4 K 82.63(16) . .
Li2 O4 K 153.79(18) 3_665 .
Tm O4 K 97.42(7) 2_645 .
B2 O5 Li1 161.9(3) . 1_554
B2 O5 Li2 85.0(2) . 3_665
Li1 O5 Li2 92.5(2) 1_554 3_665
B2 O5 Tm 89.88(16) . .
Li1 O5 Tm 90.58(19) 1_554 .
Li2 O5 Tm 172.26(18) 3_665 .
B2 O5 K 106.92(17) . 2_655
Li1 O5 K 90.95(19) 1_554 2_655
Li2 O5 K 89.67(17) 3_665 2_655
Tm O5 K 97.40(7) . 2_655
B2 O6 Li1 118.2(2) . 4_675
B2 O6 Tm 93.38(16) . .
Li1 O6 Tm 119.4(2) 4_675 .
B2 O6 K 91.35(16) . .
Li1 O6 K 86.66(19) 4_675 .
Tm O6 K 146.63(9) . .
B2 O6 K 136.65(18) . 3_666
Li1 O6 K 99.30(19) 4_675 3_666
Tm O6 K 85.59(6) . 3_666
K O6 K 68.76(5) . 3_666
O1 B1 O2 121.6(3) . .
O1 B1 O3 123.4(2) . .
O2 B1 O3 114.8(2) . .
O1 B1 Tm 174.9(2) . 3_676
O2 B1 Tm 56.62(13) . 3_676
O3 B1 Tm 58.23(13) . 3_676
O1 B1 K 68.39(14) . 3_666
O2 B1 K 134.29(19) . 3_666
O3 B1 K 70.33(15) . 3_666
Tm B1 K 109.12(10) 3_676 3_666
O1 B1 K 67.13(14) . 2_656
O2 B1 K 63.51(14) . 2_656
O3 B1 K 151.9(2) . 2_656
Tm B1 K 113.87(10) 3_676 2_656
K B1 K 132.77(11) 3_666 2_656
O5 B2 O6 116.2(2) . .
O5 B2 O4 120.1(3) . .
O6 B2 O4 123.7(3) . .
O5 B2 Li2 59.07(19) . 3_665
O6 B2 Li2 175.2(3) . 3_665
O4 B2 Li2 61.1(2) . 3_665
O5 B2 Tm 60.02(14) . .
O6 B2 Tm 56.52(14) . .
O4 B2 Tm 174.0(2) . .
Li2 B2 Tm 118.83(19) 3_665 .
O5 B2 Li1 127.8(2) . 4_675
O6 B2 Li1 36.08(17) . 4_675
O4 B2 Li1 102.2(2) . 4_675
Li2 B2 Li1 145.2(2) 3_665 4_675
Tm B2 Li1 81.00(14) . 4_675
O5 B2 K 156.8(2) . .
O6 B2 K 61.62(14) . .
O4 B2 K 66.73(14) . .
Li2 B2 K 123.03(18) 3_665 .
Tm B2 K 110.67(10) . .
Li1 B2 K 65.68(13) 4_675 .
O5 B2 K 50.11(13) . 2_655
O6 B2 K 107.07(17) . 2_655
O4 B2 K 108.25(17) . 2_655
Li2 B2 K 69.44(15) 3_665 2_655
Tm B2 K 76.62(7) . 2_655
Li1 B2 K 90.30(14) 4_675 2_655
K B2 K 152.41(10) . 2_655
O5 Li1 O6 125.2(3) 1_556 4_576
O5 Li1 O2 100.0(3) 1_556 3_677
O6 Li1 O2 110.2(3) 4_576 3_677
O5 Li1 O2 106.7(3) 1_556 .
O6 Li1 O2 107.4(3) 4_576 .
O2 Li1 O2 105.9(3) 3_677 .
O5 Li1 Li1 112.6(3) 1_556 3_677
O6 Li1 Li1 122.2(4) 4_576 3_677
O2 Li1 Li1 54.7(2) 3_677 3_677
O2 Li1 Li1 51.2(2) . 3_677
O5 Li1 B2 135.0(3) 1_556 4_576
O6 Li1 B2 25.68(12) 4_576 4_576
O2 Li1 B2 120.5(2) 3_677 4_576
O2 Li1 B2 81.73(19) . 4_576
Li1 Li1 B2 106.8(3) 3_677 4_576
O5 Li1 Li2 45.83(17) 1_556 3_666
O6 Li1 Li2 96.1(2) 4_576 3_666
O2 Li1 Li2 145.7(3) 3_677 3_666
O2 Li1 Li2 85.9(2) . 3_666
Li1 Li1 Li2 127.5(4) 3_677 3_666
B2 Li1 Li2 92.7(2) 4_576 3_666
O5 Li1 Tm 51.51(14) 1_556 1_556
O6 Li1 Tm 127.7(3) 4_576 1_556
O2 Li1 Tm 49.44(13) 3_677 1_556
O2 Li1 Tm 123.9(2) . 1_556
Li1 Li1 Tm 87.0(3) 3_677 1_556
B2 Li1 Tm 153.0(2) 4_576 1_556
Li2 Li1 Tm 97.09(19) 3_666 1_556
O5 Li1 K 153.6(3) 1_556 4_576
O6 Li1 K 57.18(15) 4_576 4_576
O2 Li1 K 59.86(15) 3_677 4_576
O2 Li1 K 95.8(2) . 4_576
Li1 Li1 K 71.3(2) 3_677 4_576
B2 Li1 K 60.65(12) 4_576 4_576
Li2 Li1 K 152.5(2) 3_666 4_576
Tm Li1 K 104.39(16) 1_556 4_576
O5 Li1 K 54.78(15) 1_556 2_656
O6 Li1 K 155.1(3) 4_576 2_656
O2 Li1 K 93.36(19) 3_677 2_656
O2 Li1 K 56.34(14) . 2_656
Li1 Li1 K 65.0(2) 3_677 2_656
B2 Li1 K 132.8(2) 4_576 2_656
Li2 Li1 K 66.12(16) 3_666 2_656
Tm Li1 K 73.95(11) 1_556 2_656
K Li1 K 136.28(18) 4_576 2_656
O5 Li1 K 105.7(2) 1_556 2_556
O6 Li1 K 49.49(15) 4_576 2_556
O2 Li1 K 70.54(17) 3_677 2_556
O2 Li1 K 147.5(2) . 2_556
Li1 Li1 K 116.5(3) 3_677 2_556
B2 Li1 K 73.69(13) 4_576 2_556
Li2 Li1 K 115.7(2) 3_666 2_556
Tm Li1 K 79.37(12) 1_556 2_556
K Li1 K 53.62(9) 4_576 2_556
K Li1 K 153.21(17) 2_656 2_556
O5 Li1 Tm 91.9(2) 1_556 4_576
O6 Li1 Tm 33.69(13) 4_576 4_576
O2 Li1 Tm 127.8(2) 3_677 4_576
O2 Li1 Tm 118.9(2) . 4_576
Li1 Li1 Tm 155.0(3) 3_677 4_576
B2 Li1 Tm 48.79(11) 4_576 4_576
Li2 Li1 Tm 66.70(16) 3_666 4_576
Tm Li1 Tm 113.30(16) 1_556 4_576
K Li1 Tm 88.92(12) 4_576 4_576
K Li1 Tm 132.81(17) 2_656 4_576
K Li1 Tm 57.36(8) 2_556 4_576
O1 Li2 O4 117.1(3) 3_666 .
O1 Li2 O5 104.4(3) 3_666 3_665
O4 Li2 O5 120.8(3) . 3_665
O1 Li2 O4 138.7(3) 3_666 3_665
O4 Li2 O4 97.8(2) . 3_665
O5 Li2 O4 72.07(19) 3_665 3_665
O1 Li2 B2 127.7(3) 3_666 3_665
O4 Li2 B2 114.0(3) . 3_665
O5 Li2 B2 35.92(13) 3_665 3_665
O4 Li2 B2 36.15(12) 3_665 3_665
O1 Li2 Li2 157.3(4) 3_666 3_665
O4 Li2 Li2 50.24(18) . 3_665
O5 Li2 Li2 98.2(3) 3_665 3_665
O4 Li2 Li2 47.55(17) 3_665 3_665
B2 Li2 Li2 71.1(2) 3_665 3_665
O1 Li2 Li1 83.0(2) 3_666 3_666
O4 Li2 Li1 102.4(2) . 3_666
O5 Li2 Li1 41.69(16) 3_665 3_666
O4 Li2 Li1 111.7(2) 3_665 3_666
B2 Li2 Li1 76.5(2) 3_665 3_666
Li2 Li2 Li1 116.6(3) 3_665 3_666
O1 Li2 K 57.51(14) 3_666 .
O4 Li2 K 59.65(14) . .
O5 Li2 K 135.4(2) 3_665 .
O4 Li2 K 149.8(2) 3_665 .
B2 Li2 K 167.4(3) 3_665 .
Li2 Li2 K 107.1(3) 3_665 .
Li1 Li2 K 93.78(19) 3_666 .
O1 Li2 K 57.84(14) 3_666 4_565
O4 Li2 K 165.5(3) . 4_565
O5 Li2 K 53.58(13) 3_665 4_565
O4 Li2 K 92.86(18) 3_665 4_565
B2 Li2 K 69.96(15) 3_665 4_565
Li2 Li2 K 139.4(3) 3_665 4_565
Li1 Li2 K 64.24(15) 3_666 4_565
K Li2 K 113.35(15) . 4_565
O1 Li2 Tm 40.98(12) 3_666 2_545
O4 Li2 Tm 125.3(2) . 2_545
O5 Li2 Tm 113.8(2) 3_665 2_545
O4 Li2 Tm 101.2(2) 3_665 2_545
B2 Li2 Tm 111.3(2) 3_665 2_545
Li2 Li2 Tm 125.6(3) 3_665 2_545
Li1 Li2 Tm 116.6(2) 3_666 2_545
K Li2 Tm 80.11(12) . 2_545
K Li2 Tm 61.45(9) 4_565 2_545
O1 Li2 Tm 105.1(2) 3_666 4_575
O4 Li2 Tm 110.3(2) . 4_575
O5 Li2 Tm 96.15(19) 3_665 4_575
O4 Li2 Tm 37.91(12) 3_665 4_575
B2 Li2 Tm 64.95(15) 3_665 4_575
Li2 Li2 Tm 69.3(2) 3_665 4_575
Li1 Li2 Tm 136.8(2) 3_666 4_575
K Li2 Tm 126.79(17) . 4_575
K Li2 Tm 84.12(12) 4_565 4_575
Tm Li2 Tm 64.67(10) 2_545 4_575
O1 Li2 Tm 115.3(2) 3_666 2_645
O4 Li2 Tm 35.36(12) . 2_645
O5 Li2 Tm 90.04(19) 3_665 2_645
O4 Li2 Tm 105.93(19) 3_665 2_645
B2 Li2 Tm 100.15(19) 3_665 2_645
Li2 Li2 Tm 66.8(2) 3_665 2_645
Li1 Li2 Tm 67.39(16) 3_666 2_645
K Li2 Tm 68.28(10) . 2_645
K Li2 Tm 131.61(17) 4_565 2_645
Tm Li2 Tm 148.39(16) 2_545 2_645
Tm Li2 Tm 136.07(16) 4_575 2_645

loop_
_geom_bond_atom_site_label_1
_geom_bond_atom_site_label_2
_geom_bond_distance
_geom_bond_site_symmetry_2
Tm O4 2.274(2) 2_655
Tm O1 2.280(2) 4_575
Tm O6 2.288(2) .
Tm O2 2.302(2) 3_676
Tm O3 2.3068(19) .
Tm O3 2.340(2) 3_676
Tm O5 2.372(2) .
Tm B2 2.738(3) .
Tm B1 2.752(3) 3_676
Tm Li1 3.030(5) 1_554
Tm Li2 3.366(5) 2
Tm K 3.4344(6) 3_666
K O6 2.663(2) .
K O5 2.701(2) 2_645
K O1 2.712(2) 3_666
K O6 2.744(2) 3_666
K O2 2.760(2) 2_646
K O3 2.762(2) 3_666
K O4 2.786(2) .
K O1 2.847(2) 2_646
K B1 2.898(3) 3_666
K B2 3.026(3) .
K K 3.0537(13) 3_666
K B1 3.084(3) 2_646
O1 B1 1.383(3) .
O1 Li2 1.969(6) 3_666
O2 B1 1.385(4) .
O2 Li1 1.954(6) 3_677
O2 Li1 2.046(6) .
O3 B1 1.400(4) .
O4 B2 1.387(4) .
O4 Li2 1.976(6) .
O4 Li2 2.058(6) 3_665
O5 B2 1.373(4) .
O5 Li1 1.862(6) 1_554
O5 Li2 2.008(6) 3_665
O6 B2 1.375(4) .
O6 Li1 1.869(5) 4_675
B2 Li2 2.332(6) 3_665
B2 Li1 2.796(6) 4_675
Li1 Li1 2.412(11) 3_677
Li1 Li2 2.797(8) 3_666
Li2 Li2 2.653(10) 3_665
